data_1546278
loop_
_publ_author_name
'Ogawa, Naoki'
'Yamaoka, Yousuke'
'Yamada, Ken-Ichi'
'Takasu, Kiyosei'

_publ_section_title
;
 Synthesis of \p-Extended Fluoranthenes via a KHMDS-Promoted
 Anionic-Radical Reaction Cascade.
;
_journal_issue 12
_journal_name_full 'Organic letters'
_journal_page_first 3327
_journal_page_last 3330
_journal_paper_doi 10.1021/acs.orglett.7b01538
_journal_volume 19
_journal_year 2017
_chemical_formula_moiety 'C28 H22 O'
_chemical_formula_sum 'C28 H22 O'
_chemical_formula_weight 374.45
_chemical_name_systematic 170401NO
_space_group_crystal_system monoclinic
_space_group_IT_number 14
_space_group_name_Hall '-P 2yn'
_space_group_name_H-M_alt 'P 1 21/n 1'
_symmetry_space_group_name_Hall '-P 2yn'
_symmetry_space_group_name_H-M 'P 1 21/n 1'
_atom_sites_solution_hydrogens geom
_atom_sites_solution_primary dual
_audit_creation_date 2017-04-14
_audit_creation_method
;
Olex2 1.2-ac3
(compiled 2016.03.30 svn.r3266 for Rigaku Oxford Diffraction, GUI svn.r5168)
;
_cell_angle_alpha 90
_cell_angle_beta 110.099(2)
_cell_angle_gamma 90
_cell_formula_units_Z 4
_cell_length_a 15.5228(2)
_cell_length_b 7.47940(10)
_cell_length_c 17.7719(3)
_cell_measurement_reflns_used 7674
_cell_measurement_temperature 293(2)
_cell_measurement_theta_max 72.6040
_cell_measurement_theta_min 3.2560
_cell_volume 1937.68(5)
_computing_cell_refinement 'CrysAlisPro 1.171.39.20a (Rigaku OD, 2015)'
_computing_data_collection 'CrysAlisPro 1.171.39.20a (Rigaku OD, 2015)'
_computing_data_reduction 'CrysAlisPro 1.171.39.20a (Rigaku OD, 2015)'
_computing_molecular_graphics 'Olex2 (Dolomanov et al., 2009)'
_computing_publication_material 'Olex2 (Dolomanov et al., 2009)'
_computing_structure_refinement 'ShelXL (Sheldrick, 2015)'
_computing_structure_solution 'ShelXT (Sheldrick, 2015)'
_diffrn_ambient_temperature 293(2)
_diffrn_detector 'CCD plate'
_diffrn_measured_fraction_theta_full 0.990
_diffrn_measured_fraction_theta_max 0.959
_diffrn_measurement_details
;
List of Runs (angles in degrees, time in seconds):

  # Type    Start    End  Width  t~exp~   \w     \q     \k     \f   Frames
--------------------------------------------------------------------------
  1  \w     -7.00  30.00   0.50    0.98    --    0.00  23.00 104.00   74
  2  \w    -19.00   6.00   0.50    3.93    --    5.00  23.00 104.00   50
  3  \w   -122.00 -97.00   0.50    3.93    --  -97.80  23.00 104.00   50
  4  \w    -89.00 -42.00   0.50    0.98    --    0.00  60.00  30.00   94
  5  \w    -84.00 -56.00   0.50    3.93    --    5.00  60.00  60.00   56
  6  \w    -80.00 -35.00   0.50    3.93    --    5.00  57.00 150.00   90
  7  \w    -70.00 -45.00   0.50    3.93    --    5.00  60.00 120.00   50
  8  \w   -162.00 -30.00   0.50    3.93    --  -97.80  29.00  60.00  264
  9  \w   -187.00-106.00   0.50    3.93    --  -97.80  60.00   0.00  162
 10  \w   -173.00-148.00   0.50    3.93    --  -97.80  60.00  90.00   50
 11  \w    -53.00  -8.00   0.50    3.93    --  -97.80  43.00   0.00   90
 12  \w   -187.00-110.00   0.50    3.93    --  -97.80  43.00   0.00  154
 13  \w   -186.00-107.00   0.50    3.93    --  -97.80  57.00 150.00  158
 14  \w   -146.00-121.00   0.50    3.93    --  -97.80  29.00  90.00   50
 15  \w   -116.00  -8.00   0.50    3.93    --  -97.80  29.00  90.00  216
 16  \w   -105.00 -34.00   0.50    3.93    --  -97.80  57.00   0.00  142
 17  \w   -169.00-144.00   0.50    3.93    --  -97.80  57.00   0.00   50
;
_diffrn_measurement_device 'four-circle diffractometer'
_diffrn_measurement_device_type 'XtaLAB AFC11 (RCD3): quarter-chi single'
_diffrn_measurement_method '\w scans'
_diffrn_orient_matrix_type 'CrysAlisPro convention (1999,Acta A55,543-557)'
_diffrn_orient_matrix_UB_11 0.0878336000
_diffrn_orient_matrix_UB_12 0.0791944000
_diffrn_orient_matrix_UB_13 -0.0084403000
_diffrn_orient_matrix_UB_21 0.0420052000
_diffrn_orient_matrix_UB_22 0.0197462000
_diffrn_orient_matrix_UB_23 0.0917208000
_diffrn_orient_matrix_UB_31 0.0412022000
_diffrn_orient_matrix_UB_32 -0.1890848000
_diffrn_orient_matrix_UB_33 0.0059934000
_diffrn_radiation_monochromator graphite
_diffrn_radiation_probe x-ray
_diffrn_radiation_type CuK\a
_diffrn_radiation_wavelength 1.54184
_diffrn_reflns_av_R_equivalents 0.0268
_diffrn_reflns_av_unetI/netI 0.0218
_diffrn_reflns_Laue_measured_fraction_full 0.990
_diffrn_reflns_Laue_measured_fraction_max 0.959
_diffrn_reflns_limit_h_max 19
_diffrn_reflns_limit_h_min -16
_diffrn_reflns_limit_k_max 8
_diffrn_reflns_limit_k_min -8
_diffrn_reflns_limit_l_max 21
_diffrn_reflns_limit_l_min -20
_diffrn_reflns_number 10566
_diffrn_reflns_point_group_measured_fraction_full 0.990
_diffrn_reflns_point_group_measured_fraction_max 0.959
_diffrn_reflns_theta_full 67.684
_diffrn_reflns_theta_max 73.011
_diffrn_reflns_theta_min 3.269
_diffrn_source 'fine-focus sealed X-ray tube'
_diffrn_source_type 'Enhance (Cu) X-ray Source'
_exptl_absorpt_coefficient_mu 0.585
_exptl_absorpt_correction_T_max 1.00000
_exptl_absorpt_correction_T_min 0.86435
_exptl_absorpt_correction_type multi-scan
_exptl_absorpt_process_details
;
CrysAlisPro 1.171.39.20a (Rigaku Oxford Diffraction, 2015)
Empirical absorption correction using spherical harmonics,
 implemented in SCALE3 ABSPACK scaling algorithm.
;
_exptl_crystal_colour 'clear light colourless'
_exptl_crystal_colour_lustre clear
_exptl_crystal_colour_modifier light
_exptl_crystal_colour_primary colourless
_exptl_crystal_density_diffrn 1.284
_exptl_crystal_description block
_exptl_crystal_F_000 792
_exptl_crystal_preparation 2+2
_exptl_crystal_recrystallization_method 'recrystalization from hexanes/EtOAc'
_exptl_crystal_size_max 0.1
_exptl_crystal_size_mid 0.1
_exptl_crystal_size_min 0.1
_refine_diff_density_max 0.252
_refine_diff_density_min -0.278
_refine_diff_density_rms 0.065
_refine_ls_extinction_method none
_refine_ls_goodness_of_fit_ref 1.073
_refine_ls_hydrogen_treatment constr
_refine_ls_matrix_type full
_refine_ls_number_parameters 264
_refine_ls_number_reflns 3722
_refine_ls_number_restraints 0
_refine_ls_restrained_S_all 1.073
_refine_ls_R_factor_all 0.0463
_refine_ls_R_factor_gt 0.0449
_refine_ls_shift/su_max 0.001
_refine_ls_shift/su_mean 0.000
_refine_ls_structure_factor_coef Fsqd
_refine_ls_weighting_details 'w=1/[\s^2^(Fo^2^)+(0.0727P)^2^+0.6732P] where P=(Fo^2^+2Fc^2^)/3'
_refine_ls_weighting_scheme calc
_refine_ls_wR_factor_gt 0.1200
_refine_ls_wR_factor_ref 0.1212
_reflns_Friedel_coverage 0.000
_reflns_number_gt 3512
_reflns_number_total 3722
_reflns_threshold_expression 'I > 2\s(I)'
_cod_data_source_file ol7b01538_si_002.cif
_cod_data_source_block 170401no
_cod_depositor_comments 'Adding full bibliography for 1546278--1546279.cif.'
_cod_database_code 1546278
_chemical_oxdiff_formula 'C28 H22 O1'
_shelx_space_group_comment
;
The symmetry employed for this shelxl refinement is uniquely defined
by the following loop, which should always be used as a source of
symmetry information in preference to the above space-group names.
They are only intended as comments.
;
_reflns_odcompleteness_completeness 99.04
_reflns_odcompleteness_iscentric 1
_reflns_odcompleteness_theta 66.97
_olex2_refinement_description
;
1. Fixed Uiso
 At 1.2 times of:
  All C(H) groups, All C(H,H) groups
 At 1.5 times of:
  All C(H,H,H) groups
2.a Secondary CH2 refined with riding coordinates:
 C3(H3A,H3B)
2.b Aromatic/amide H refined with riding coordinates:
 C13(H13), C12(H12), C20(H20), C7(H7), C19(H19), C10(H10), C17(H17), C18(H18),
 C26(H26), C8(H8), C25(H25), C23(H23), C9(H9), C24(H24)
2.c Idealised Me refined as rotating group:
 C29(H29A,H29B,H29C), C28(H28A,H28B,H28C)
;
_shelx_shelxl_version_number 2016/6
_olex2_exptl_crystal_mounting_method ring
_olex2_submission_special_instructions 'No special instructions were received'
_oxdiff_exptl_absorpt_empirical_details
;
Empirical correction (ABSPACK) includes:
- Absorption correction using spherical harmonics
- Frame scaling
;
_oxdiff_exptl_absorpt_empirical_full_max 1.666
_oxdiff_exptl_absorpt_empirical_full_min 0.751

loop_
_space_group_symop_operation_xyz
'x, y, z'
'-x+1/2, y+1/2, -z+1/2'
'-x, -y, -z'
'x-1/2, -y-1/2, z-1/2'

loop_
_atom_site_label
_atom_site_type_symbol
_atom_site_fract_x
_atom_site_fract_y
_atom_site_fract_z
_atom_site_U_iso_or_equiv
_atom_site_adp_type
_atom_site_occupancy
_atom_site_site_symmetry_order
_atom_site_calc_flag
_atom_site_refinement_flags_posn
O15 O 0.87155(5) 0.39015(12) 0.50911(5) 0.0200(2) Uani 1 1 d .
C21 C 0.62792(8) 0.28991(16) 0.47893(7) 0.0176(3) Uani 1 1 d .
C16 C 0.62886(8) 0.34870(16) 0.55432(7) 0.0182(3) Uani 1 1 d .
C5 C 0.73239(8) 0.45396(16) 0.41088(7) 0.0173(3) Uani 1 1 d .
C6 C 0.67779(8) 0.55193(16) 0.34266(7) 0.0181(3) Uani 1 1 d .
C27 C 0.80016(8) 0.37615(16) 0.60856(7) 0.0189(3) Uani 1 1 d .
C4 C 0.71458(8) 0.29642(16) 0.45789(7) 0.0169(3) Uani 1 1 d .
C13 C 0.87001(8) 0.62054(17) 0.41346(7) 0.0211(3) Uani 1 1 d .
H13 H 0.932756 0.640009 0.437048 0.025 Uiso 1 1 calc R
C1 C 0.80325(7) 0.29239(16) 0.53292(7) 0.0176(3) Uani 1 1 d .
C14 C 0.82472(8) 0.49197(17) 0.44383(7) 0.0183(3) Uani 1 1 d .
C3 C 0.74349(8) 0.10803(17) 0.43483(7) 0.0197(3) Uani 1 1 d .
H3A H 0.694544 0.020216 0.421192 0.024 Uiso 1 1 calc R
H3B H 0.771821 0.113197 0.393996 0.024 Uiso 1 1 calc R
C22 C 0.71476(8) 0.41613(16) 0.61537(7) 0.0190(3) Uani 1 1 d .
C2 C 0.81388(8) 0.08772(17) 0.52195(7) 0.0194(3) Uani 1 1 d .
C12 C 0.81816(8) 0.71634(17) 0.34767(7) 0.0219(3) Uani 1 1 d .
H12 H 0.846310 0.802776 0.326416 0.026 Uiso 1 1 calc R
C11 C 0.72245(8) 0.68633(16) 0.31132(7) 0.0201(3) Uani 1 1 d .
C20 C 0.54816(8) 0.21315(16) 0.42595(7) 0.0200(3) Uani 1 1 d .
H20 H 0.548220 0.170050 0.376883 0.024 Uiso 1 1 calc R
C7 C 0.58224(8) 0.52519(18) 0.30295(7) 0.0210(3) Uani 1 1 d .
H7 H 0.551852 0.438431 0.321816 0.025 Uiso 1 1 calc R
C19 C 0.46867(8) 0.19969(17) 0.44485(8) 0.0229(3) Uani 1 1 d .
H19 H 0.415608 0.151340 0.408190 0.027 Uiso 1 1 calc R
C10 C 0.66999(9) 0.78590(18) 0.24308(8) 0.0244(3) Uani 1 1 d .
H10 H 0.698681 0.873078 0.222737 0.029 Uiso 1 1 calc R
C17 C 0.54862(9) 0.33008(17) 0.57320(8) 0.0216(3) Uani 1 1 d .
H17 H 0.548837 0.366317 0.623321 0.026 Uiso 1 1 calc R
C18 C 0.46926(8) 0.25909(18) 0.51898(8) 0.0240(3) Uani 1 1 d .
H18 H 0.416368 0.251191 0.532186 0.029 Uiso 1 1 calc R
C26 C 0.88120(9) 0.42346(18) 0.66956(8) 0.0242(3) Uani 1 1 d .
H26 H 0.937431 0.393687 0.665122 0.029 Uiso 1 1 calc R
C29 C 0.77597(8) -0.02506(18) 0.57510(8) 0.0229(3) Uani 1 1 d .
H29A H 0.814074 -0.010273 0.630154 0.034 Uiso 1 1 calc GR
H29B H 0.775370 -0.148682 0.560398 0.034 Uiso 1 1 calc GR
H29C H 0.714632 0.012877 0.568168 0.034 Uiso 1 1 calc GR
C8 C 0.53405(9) 0.62514(19) 0.23725(8) 0.0258(3) Uani 1 1 d .
H8 H 0.471417 0.605957 0.212625 0.031 Uiso 1 1 calc R
C25 C 0.87869(9) 0.51443(19) 0.73670(8) 0.0270(3) Uani 1 1 d .
H25 H 0.932908 0.543795 0.777627 0.032 Uiso 1 1 calc R
C28 C 0.91017(8) 0.02833(18) 0.52975(8) 0.0247(3) Uani 1 1 d .
H28A H 0.928904 0.088150 0.490118 0.037 Uiso 1 1 calc GR
H28B H 0.910693 -0.098580 0.521830 0.037 Uiso 1 1 calc GR
H28C H 0.951754 0.057880 0.582227 0.037 Uiso 1 1 calc GR
C23 C 0.71370(9) 0.51291(17) 0.68278(7) 0.0236(3) Uani 1 1 d .
H23 H 0.657851 0.544887 0.687431 0.028 Uiso 1 1 calc R
C9 C 0.57801(9) 0.7563(2) 0.20655(8) 0.0271(3) Uani 1 1 d .
H9 H 0.544706 0.822555 0.161681 0.033 Uiso 1 1 calc R
C24 C 0.79464(10) 0.56139(18) 0.74241(8) 0.0271(3) Uani 1 1 d .
H24 H 0.792674 0.625811 0.786551 0.033 Uiso 1 1 calc R

loop_
_atom_site_aniso_label
_atom_site_aniso_U_11
_atom_site_aniso_U_22
_atom_site_aniso_U_33
_atom_site_aniso_U_23
_atom_site_aniso_U_13
_atom_site_aniso_U_12
O15 0.0153(4) 0.0256(5) 0.0196(4) 0.0011(3) 0.0067(3) -0.0027(3)
C21 0.0165(5) 0.0164(6) 0.0208(6) 0.0026(4) 0.0078(4) 0.0017(4)
C16 0.0199(6) 0.0153(6) 0.0210(6) 0.0035(4) 0.0091(5) 0.0032(4)
C5 0.0182(5) 0.0192(6) 0.0165(5) -0.0028(4) 0.0087(4) -0.0017(4)
C6 0.0200(6) 0.0196(6) 0.0168(5) -0.0026(4) 0.0092(4) 0.0006(5)
C27 0.0215(6) 0.0171(6) 0.0183(6) 0.0013(4) 0.0072(5) 0.0004(5)
C4 0.0157(5) 0.0191(6) 0.0163(5) -0.0013(4) 0.0062(4) 0.0000(4)
C13 0.0187(6) 0.0237(7) 0.0225(6) -0.0046(5) 0.0093(5) -0.0044(5)
C1 0.0139(5) 0.0204(6) 0.0196(6) 0.0001(4) 0.0071(4) -0.0010(4)
C14 0.0196(5) 0.0202(6) 0.0160(5) -0.0024(4) 0.0072(4) -0.0001(5)
C3 0.0187(5) 0.0203(6) 0.0212(6) -0.0036(4) 0.0081(5) -0.0005(5)
C22 0.0234(6) 0.0163(6) 0.0186(6) 0.0029(4) 0.0087(5) 0.0019(5)
C2 0.0168(5) 0.0213(7) 0.0212(6) -0.0009(5) 0.0077(4) 0.0016(5)
C12 0.0253(6) 0.0208(6) 0.0235(6) -0.0026(5) 0.0133(5) -0.0047(5)
C11 0.0243(6) 0.0194(6) 0.0198(6) -0.0018(5) 0.0117(5) -0.0001(5)
C20 0.0194(6) 0.0187(6) 0.0221(6) 0.0022(4) 0.0074(5) -0.0001(5)
C7 0.0196(6) 0.0255(7) 0.0195(6) 0.0002(5) 0.0088(5) 0.0000(5)
C19 0.0171(6) 0.0203(6) 0.0310(7) 0.0054(5) 0.0078(5) -0.0005(5)
C10 0.0288(6) 0.0239(7) 0.0242(6) 0.0027(5) 0.0139(5) 0.0010(5)
C17 0.0244(6) 0.0201(6) 0.0252(6) 0.0059(5) 0.0146(5) 0.0059(5)
C18 0.0198(6) 0.0220(6) 0.0350(7) 0.0087(5) 0.0156(5) 0.0036(5)
C26 0.0236(6) 0.0260(7) 0.0214(6) 0.0001(5) 0.0056(5) -0.0005(5)
C29 0.0217(6) 0.0214(6) 0.0268(6) 0.0026(5) 0.0098(5) 0.0024(5)
C8 0.0204(6) 0.0340(7) 0.0226(6) 0.0010(5) 0.0071(5) 0.0018(5)
C25 0.0317(7) 0.0268(7) 0.0187(6) -0.0019(5) 0.0037(5) -0.0042(5)
C28 0.0195(6) 0.0269(7) 0.0289(6) -0.0010(5) 0.0098(5) 0.0042(5)
C23 0.0314(7) 0.0209(6) 0.0219(6) 0.0014(5) 0.0136(5) 0.0032(5)
C9 0.0282(6) 0.0311(7) 0.0228(6) 0.0068(5) 0.0096(5) 0.0058(6)
C24 0.0419(8) 0.0221(7) 0.0189(6) -0.0018(5) 0.0125(5) 0.0000(6)

loop_
_atom_type_symbol
_atom_type_description
_atom_type_scat_dispersion_real
_atom_type_scat_dispersion_imag
_atom_type_scat_source
C C 0.0181 0.0091 'International Tables Vol C Tables 4.2.6.8 and 6.1.1.4'
H H 0.0000 0.0000 'International Tables Vol C Tables 4.2.6.8 and 6.1.1.4'
O O 0.0492 0.0322 'International Tables Vol C Tables 4.2.6.8 and 6.1.1.4'

loop_
_geom_angle_atom_site_label_1
_geom_angle_atom_site_label_2
_geom_angle_atom_site_label_3
_geom_angle
C14 O15 C1 107.22(8)
C16 C21 C4 120.38(10)
C20 C21 C16 119.21(11)
C20 C21 C4 120.23(10)
C21 C16 C22 120.94(10)
C17 C16 C21 118.52(11)
C17 C16 C22 120.37(11)
C6 C5 C4 134.37(10)
C14 C5 C6 118.96(11)
C14 C5 C4 106.53(10)
C5 C6 C11 117.75(11)
C5 C6 C7 124.47(11)
C7 C6 C11 117.77(11)
C22 C27 C1 119.24(10)
C26 C27 C1 120.32(11)
C26 C27 C22 120.33(11)
C21 C4 C5 120.25(10)
C21 C4 C1 112.79(9)
C21 C4 C3 113.07(9)
C5 C4 C1 102.21(9)
C5 C4 C3 115.31(9)
C1 C4 C3 87.61(8)
C14 C13 H13 121.3
C12 C13 H13 121.3
C12 C13 C14 117.44(11)
O15 C1 C27 107.45(9)
O15 C1 C4 104.96(9)
O15 C1 C2 109.61(9)
C27 C1 C4 118.03(9)
C27 C1 C2 124.05(10)
C4 C1 C2 90.70(9)
O15 C14 C5 114.64(10)
O15 C14 C13 121.09(10)
C5 C14 C13 124.25(11)
C4 C3 H3A 113.7
C4 C3 H3B 113.7
H3A C3 H3B 111.0
C2 C3 C4 89.65(9)
C2 C3 H3A 113.7
C2 C3 H3B 113.7
C27 C22 C16 120.05(11)
C27 C22 C23 118.12(11)
C23 C22 C16 121.75(11)
C1 C2 C3 87.74(9)
C29 C2 C1 112.65(10)
C29 C2 C3 112.27(10)
C28 C2 C1 114.76(10)
C28 C2 C3 116.68(10)
C28 C2 C29 110.99(10)
C13 C12 H12 119.3
C13 C12 C11 121.40(11)
C11 C12 H12 119.3
C12 C11 C6 120.19(11)
C10 C11 C6 119.15(11)
C10 C11 C12 120.65(11)
C21 C20 H20 119.3
C19 C20 C21 121.49(12)
C19 C20 H20 119.3
C6 C7 H7 119.4
C8 C7 C6 121.14(12)
C8 C7 H7 119.4
C20 C19 H19 120.3
C18 C19 C20 119.33(12)
C18 C19 H19 120.3
C11 C10 H10 119.3
C9 C10 C11 121.34(12)
C9 C10 H10 119.3
C16 C17 H17 119.2
C18 C17 C16 121.52(12)
C18 C17 H17 119.2
C19 C18 H18 120.1
C17 C18 C19 119.88(11)
C17 C18 H18 120.1
C27 C26 H26 119.7
C25 C26 C27 120.60(12)
C25 C26 H26 119.7
C2 C29 H29A 109.5
C2 C29 H29B 109.5
C2 C29 H29C 109.5
H29A C29 H29B 109.5
H29A C29 H29C 109.5
H29B C29 H29C 109.5
C7 C8 H8 119.5
C7 C8 C9 120.97(12)
C9 C8 H8 119.5
C26 C25 H25 120.2
C26 C25 C24 119.51(12)
C24 C25 H25 120.2
C2 C28 H28A 109.5
C2 C28 H28B 109.5
C2 C28 H28C 109.5
H28A C28 H28B 109.5
H28A C28 H28C 109.5
H28B C28 H28C 109.5
C22 C23 H23 119.5
C24 C23 C22 120.94(12)
C24 C23 H23 119.5
C10 C9 C8 119.63(12)
C10 C9 H9 120.2
C8 C9 H9 120.2
C25 C24 H24 119.8
C23 C24 C25 120.40(12)
C23 C24 H24 119.8

loop_
_geom_bond_atom_site_label_1
_geom_bond_atom_site_label_2
_geom_bond_distance
O15 C1 1.4649(13)
O15 C14 1.3694(14)
C21 C16 1.4054(17)
C21 C4 1.5158(15)
C21 C20 1.3956(17)
C16 C22 1.4884(17)
C16 C17 1.4038(16)
C5 C6 1.4208(17)
C5 C4 1.5237(16)
C5 C14 1.3788(16)
C6 C11 1.4375(17)
C6 C7 1.4208(16)
C27 C1 1.4987(16)
C27 C22 1.4042(17)
C27 C26 1.3949(17)
C4 C1 1.5530(15)
C4 C3 1.5752(16)
C13 H13 0.9300
C13 C14 1.4040(17)
C13 C12 1.3717(18)
C1 C2 1.5591(17)
C3 H3A 0.9700
C3 H3B 0.9700
C3 C2 1.5656(16)
C22 C23 1.4046(17)
C2 C29 1.5272(17)
C2 C28 1.5193(16)
C12 H12 0.9300
C12 C11 1.4197(17)
C11 C10 1.4176(18)
C20 H20 0.9300
C20 C19 1.3894(17)
C7 H7 0.9300
C7 C8 1.3716(18)
C19 H19 0.9300
C19 C18 1.3874(19)
C10 H10 0.9300
C10 C9 1.3682(19)
C17 H17 0.9300
C17 C18 1.3828(19)
C18 H18 0.9300
C26 H26 0.9300
C26 C25 1.3858(19)
C29 H29A 0.9600
C29 H29B 0.9600
C29 H29C 0.9600
C8 H8 0.9300
C8 C9 1.4079(19)
C25 H25 0.9300
C25 C24 1.388(2)
C28 H28A 0.9600
C28 H28B 0.9600
C28 H28C 0.9600
C23 H23 0.9300
C23 C24 1.3850(19)
C9 H9 0.9300
C24 H24 0.9300

loop_
_geom_torsion_atom_site_label_1
_geom_torsion_atom_site_label_2
_geom_torsion_atom_site_label_3
_geom_torsion_atom_site_label_4
_geom_torsion
O15 C1 C2 C3 -90.47(9)
O15 C1 C2 C29 156.30(9)
O15 C1 C2 C28 28.00(14)
C21 C16 C22 C27 -18.14(17)
C21 C16 C22 C23 164.98(12)
C21 C16 C17 C18 -1.28(18)
C21 C4 C1 O15 -151.01(9)
C21 C4 C1 C27 -31.41(15)
C21 C4 C1 C2 98.46(10)
C21 C4 C3 C2 -98.26(10)
C21 C20 C19 C18 -1.90(19)
C16 C21 C4 C5 -96.29(13)
C16 C21 C4 C1 24.42(15)
C16 C21 C4 C3 121.88(12)
C16 C21 C20 C19 2.45(18)
C16 C22 C23 C24 174.43(11)
C16 C17 C18 C19 1.86(19)
C5 C6 C11 C12 0.76(17)
C5 C6 C11 C10 179.72(11)
C5 C6 C7 C8 -179.96(12)
C5 C4 C1 O15 -20.47(11)
C5 C4 C1 C27 99.13(11)
C5 C4 C1 C2 -131.00(9)
C5 C4 C3 C2 117.93(10)
C6 C5 C4 C21 -43.91(18)
C6 C5 C4 C1 -169.72(12)
C6 C5 C4 C3 97.12(15)
C6 C5 C14 O15 -179.75(10)
C6 C5 C14 C13 -1.27(18)
C6 C11 C10 C9 -0.11(19)
C6 C7 C8 C9 0.7(2)
C27 C1 C2 C3 140.84(11)
C27 C1 C2 C29 27.61(15)
C27 C1 C2 C28 -100.69(13)
C27 C22 C23 C24 -2.52(19)
C27 C26 C25 C24 -1.1(2)
C4 C21 C16 C22 -0.81(17)
C4 C21 C16 C17 -176.11(11)
C4 C21 C20 C19 177.71(11)
C4 C5 C6 C11 -174.90(12)
C4 C5 C6 C7 4.6(2)
C4 C5 C14 O15 -3.41(13)
C4 C5 C14 C13 175.07(11)
C4 C1 C2 C3 15.71(8)
C4 C1 C2 C29 -97.53(10)
C4 C1 C2 C28 134.17(10)
C4 C3 C2 C1 -15.48(8)
C4 C3 C2 C29 98.12(11)
C4 C3 C2 C28 -132.17(11)
C13 C12 C11 C6 -0.72(18)
C13 C12 C11 C10 -179.66(11)
C1 O15 C14 C5 -10.53(13)
C1 O15 C14 C13 170.94(10)
C1 C27 C22 C16 10.18(17)
C1 C27 C22 C23 -172.82(11)
C1 C27 C26 C25 174.56(12)
C1 C4 C3 C2 15.54(8)
C14 O15 C1 C27 -107.07(10)
C14 O15 C1 C4 19.37(11)
C14 O15 C1 C2 115.61(10)
C14 C5 C6 C11 0.19(17)
C14 C5 C6 C7 179.68(11)
C14 C5 C4 C21 140.57(11)
C14 C5 C4 C1 14.77(12)
C14 C5 C4 C3 -78.40(12)
C14 C13 C12 C11 -0.29(18)
C3 C4 C1 O15 94.92(9)
C3 C4 C1 C27 -145.48(10)
C3 C4 C1 C2 -15.61(8)
C22 C16 C17 C18 -176.60(11)
C22 C27 C1 O15 133.27(11)
C22 C27 C1 C4 14.98(16)
C22 C27 C1 C2 -97.15(14)
C22 C27 C26 C25 -1.65(19)
C22 C23 C24 C25 -0.2(2)
C12 C13 C14 O15 179.71(10)
C12 C13 C14 C5 1.32(18)
C12 C11 C10 C9 178.84(12)
C11 C6 C7 C8 -0.47(18)
C11 C10 C9 C8 0.3(2)
C20 C21 C16 C22 174.44(11)
C20 C21 C16 C17 -0.85(17)
C20 C21 C4 C5 88.51(14)
C20 C21 C4 C1 -150.79(11)
C20 C21 C4 C3 -53.33(14)
C20 C19 C18 C17 -0.27(19)
C7 C6 C11 C12 -178.76(11)
C7 C6 C11 C10 0.19(17)
C7 C8 C9 C10 -0.6(2)
C17 C16 C22 C27 157.07(12)
C17 C16 C22 C23 -19.82(18)
C26 C27 C1 O15 -42.97(14)
C26 C27 C1 C4 -161.27(11)
C26 C27 C1 C2 86.61(15)
C26 C27 C22 C16 -173.58(11)
C26 C27 C22 C23 3.42(18)
C26 C25 C24 C23 2.1(2)
